data_4514319
loop_
_publ_author_name
'Liao, Kuangbiao'
'Liu, Wenbin'
'Niemeyer, Zachary L.'
'Ren, Zhi'
'Bacsa, John'
'Musaev, Djamaladdin G.'
'Sigman, Mathew S.'
'Davies, Huw M. L.'

_publ_section_title
;
 Site-Selective Carbene-Induced C--H Functionalization Catalyzed by
 Dirhodium Tetrakis(triarylcyclopropanecarboxylate) Complexes
;
_journal_issue 1
_journal_name_full 'ACS Catalysis'
_journal_page_first 678
_journal_paper_doi 10.1021/acscatal.7b03421
_journal_volume 8
_journal_year 2017
_chemical_absolute_configuration rm
_chemical_formula_moiety 'C120 H104 O10 Rh2, C4 H10 O'
_chemical_formula_sum 'C124 H114 O11 Rh2'
_chemical_formula_weight 1985.97
_space_group_crystal_system monoclinic
_space_group_IT_number 4
_space_group_name_Hall 'P 2yb'
_space_group_name_H-M_alt 'P 1 21 1'
_symmetry_space_group_name_Hall 'P 2yb'
_symmetry_space_group_name_H-M 'P 1 21 1'
_atom_sites_solution_hydrogens geom
_atom_sites_solution_primary iterative
_audit_creation_date 2017-08-16
_audit_creation_method
;
Olex2 1.2-dev
(compiled 2017.07.20 svn.r3457 for OlexSys, GUI svn.r5370)
;
_cell_angle_alpha 90
_cell_angle_beta 91.389(6)
_cell_angle_gamma 90
_cell_formula_units_Z 2
_cell_length_a 11.764(3)
_cell_length_b 17.436(4)
_cell_length_c 26.079(7)
_cell_measurement_reflns_used 9996
_cell_measurement_temperature 100(2)
_cell_measurement_theta_max 25.378
_cell_measurement_theta_min 2.254
_cell_volume 5348(2)
_computing_cell_refinement 'SAINT v8.34A (Bruker, 2013)'
_computing_data_collection 'APEX2 v2014.1-1 (Bruker, 2014)'
_computing_data_reduction 'SAINT v8.34A (Bruker, 2013)'
_computing_molecular_graphics 'Olex2 (Dolomanov et al., 2009)'
_computing_publication_material 'Olex2 (Dolomanov et al., 2009)'
_computing_structure_refinement 'XL (Sheldrick, 2008)'
_computing_structure_solution
;
Superflip (Palatinus & Chapuis, 2007;Palatinus & van der Lee, 2008;
Palatinus et al., 2012)
;
_diffrn_ambient_temperature 100(2)
_diffrn_detector_area_resol_mean 8.333
_diffrn_measured_fraction_theta_full 0.967
_diffrn_measured_fraction_theta_max 0.967
_diffrn_measurement_device_type 'Bruker D8 diffractometer with APEX2 detector'
_diffrn_measurement_method '\f and \w scans with a narrow frame width'
_diffrn_radiation_monochromator graphite
_diffrn_radiation_type MoK\a
_diffrn_radiation_wavelength 0.71073
_diffrn_reflns_av_R_equivalents 0.0531
_diffrn_reflns_av_unetI/netI 0.1311
_diffrn_reflns_Laue_measured_fraction_full 0.967
_diffrn_reflns_Laue_measured_fraction_max 0.967
_diffrn_reflns_limit_h_max 13
_diffrn_reflns_limit_h_min -13
_diffrn_reflns_limit_k_max 19
_diffrn_reflns_limit_k_min -19
_diffrn_reflns_limit_l_max 30
_diffrn_reflns_limit_l_min -15
_diffrn_reflns_number 19801
_diffrn_reflns_point_group_measured_fraction_full 0.832
_diffrn_reflns_point_group_measured_fraction_max 0.832
_diffrn_reflns_theta_full 24.713
_diffrn_reflns_theta_max 24.713
_diffrn_reflns_theta_min 1.562
_diffrn_source 'fine-focus sealed tube'
_diffrn_source_current 35
_diffrn_source_voltage 45
_diffrn_standards_number 0
_exptl_absorpt_coefficient_mu 0.368
_exptl_absorpt_correction_T_max 0.7452
_exptl_absorpt_correction_T_min 0.6011
_exptl_absorpt_correction_type multi-scan
_exptl_absorpt_process_details
'SADABS-2014/5 (Bruker,2014/5) was used for absorption correction. wR2(int) was 0.0922 before and 0.0599 after correction. The Ratio of minimum to maximum transmission is 0.8066. The \l/2 correction factor is 0.00150.'
_exptl_crystal_colour 'greenish blue'
_exptl_crystal_colour_modifier greenish
_exptl_crystal_colour_primary blue
_exptl_crystal_density_diffrn 1.233
_exptl_crystal_description plate
_exptl_crystal_F_000 2072
_exptl_crystal_size_max 0.55
_exptl_crystal_size_mid 0.476
_exptl_crystal_size_min 0.2
_refine_diff_density_max 1.398
_refine_diff_density_min -1.430
_refine_diff_density_rms 0.138
_refine_ls_abs_structure_details
;
 Flack x determined using 3127 quotients [(I+)-(I-)]/[(I+)+(I-)]
 (Parsons, Flack and Wagner, Acta Cryst. B69 (2013) 249-259).
;
_refine_ls_abs_structure_Flack 0.11(3)
_refine_ls_extinction_method none
_refine_ls_goodness_of_fit_ref 1.104
_refine_ls_hydrogen_treatment constr
_refine_ls_matrix_type full
_refine_ls_number_parameters 1240
_refine_ls_number_reflns 15161
_refine_ls_number_restraints 1416
_refine_ls_restrained_S_all 1.070
_refine_ls_R_factor_all 0.1395
_refine_ls_R_factor_gt 0.0987
_refine_ls_shift/su_max 0.003
_refine_ls_shift/su_mean 0.000
_refine_ls_structure_factor_coef Fsqd
_refine_ls_weighting_details 'w=1/[\s^2^(Fo^2^)+(0.0002P)^2^+61.2351P] where P=(Fo^2^+2Fc^2^)/3'
_refine_ls_weighting_scheme calc
_refine_ls_wR_factor_gt 0.1964
_refine_ls_wR_factor_ref 0.2181
_reflns_Friedel_coverage 0.661
_reflns_Friedel_fraction_full 0.687
_reflns_Friedel_fraction_max 0.687
_reflns_number_gt 10889
_reflns_number_total 15161
_reflns_threshold_expression 'I > 2\s(I)'
_cod_data_source_file cs7b03421_si_003.cif
_cod_data_source_block s-bpcp_0m
_cod_depositor_comments 'Adding full bibliography for 4514318--4514319.cif.'
_cod_original_cell_volume 5347(2)
_cod_database_code 4514319
_shelx_shelxl_version_number 2014/7
_shelx_space_group_comment
;
The symmetry employed for this shelxl refinement is uniquely defined
by the following loop, which should always be used as a source of
symmetry information in preference to the above space-group names.
They are only intended as comments.
;
_olex2_refinement_description
;
1. Fixed Uiso
 At 1.2 times of:
  All C(H) groups, All C(H,H) groups
 At 1.5 times of:
  All C(H,H,H) groups
2. Restrained distances
 C118-C117
 1.52 with sigma of 0.01
 C2-C1 \\sim C4-C3 \\sim C120-C119 \\sim C118-C117
 with sigma of 0.004
 C38-C37 \\sim C42-C37
 with sigma of 0.004
3. Uiso/Uaniso restraints and constraints
Uanis(C117) \\sim Ueq: with sigma of 0.004 and sigma for terminal atoms of 0.008
Uanis(O9) \\sim Ueq, Uanis(O8) \\sim Ueq: with sigma of 0.004 and sigma for
terminal atoms of 0.008
Uanis(C89) \\sim Ueq: with sigma of 0.002 and sigma for terminal atoms of 0.004
Uanis(C33) \\sim Ueq: with sigma of 0.002 and sigma for terminal atoms of 0.004
Uanis(O10) \\sim Ueq: with sigma of 0.002 and sigma for terminal atoms of 0.004
Uanis(O1) \\sim Ueq: with sigma of 0.002 and sigma for terminal atoms of 0.004
Uanis(C5) \\sim Ueq: with sigma of 0.002 and sigma for terminal atoms of 0.004
Uanis(C6) \\sim Ueq: with sigma of 0.002 and sigma for terminal atoms of 0.004
Uanis(O2) \\sim Ueq: with sigma of 0.002 and sigma for terminal atoms of 0.004
Uanis(O8) \\sim Ueq: with sigma of 0.002 and sigma for terminal atoms of 0.004
4. Rigid body (RIGU) restrains
 C10, Rh1, O5, O7, O3, O9, O10, Rh2, C33, C61, C5, C89, C117, C119, O8, O2, O4,
  O6, O1, C34, C62, C6, C90, C118, C120, C1, C3, C35, C36, C49, C63, C64, C77,
 C7, C8, C21, C91, C92, C105, C2, C4, C37, C43, C50, C54, C65, C71, C78, C82,
 C9, C15, C22, C26, C93, C99, C106, C110, C38, C42, C44, C48, C51, C53, C66,
 C70, C72, C76, C79, C81, C14, C16, C20, C23, C25, C94, C98, C100, C104, C107,
 C109, C39, C41, C45, C47, C52, C67, C69, C73, C75, C80, C11, C13, C17, C19,
 C24, C95, C97, C101, C103, C108, C40, C46, C55, C68, C74, C83, C12, C18, C27,
 C96, C102, C111, C56, C60, C84, C88, C28, C32, C112, C116, C57, C59, C85, C87,
 C29, C31, C113, C115, C58, C86, C30, C114
 with sigma for 1-2 distances of 0.002 and sigma for 1-3 distances of 0.002
5. Same fragment restrains
{C21, C22, C23, C24, C25, C26, C27, C28, C29, C30, C31, C32} sigma for 1-2:
0.002, 1-3: 0.004
as
{C49, C50, C51, C52, C53, C54, C55, C56, C57, C58, C59, C60}
{C21, C22, C23, C24, C25, C26, C27, C28, C29, C30, C31, C32} sigma for 1-2:
0.002, 1-3: 0.004
as
{C77, C78, C79, C80, C81, C82, C83, C84, C85, C86, C87, C88}
{C21, C22, C23, C24, C25, C26, C27, C28, C29, C30, C31, C32} sigma for 1-2:
0.002, 1-3: 0.004
as
{C105, C106, C107, C108, C109, C110, C111, C112, C113, C114, C115, C116}
6.a Secondary CH2 refined with riding coordinates:
 C1(H1A,H1B), C3(H3A,H3B), C8(H8A,H8B), C36(H36A,H36B), C64(H64A,H64B),
 C92(H92A,H92B), C117(H11A,H11B), C119(H11F,H11G), C1A(H1AA,H1AB), C1C(H1CA,
 H1CB)
6.b Aromatic/amide H refined with riding coordinates:
 C10(H10), C11(H11), C12(H12), C13(H13), C14(H14), C16(H16), C17(H17),
 C18(H18), C19(H19), C20(H20), C22(H22), C23(H23), C25(H25), C26(H26), C28(H28),
  C29(H29), C30(H30), C31(H31), C32(H32), C38(H38), C39(H39), C40(H40),
 C41(H41), C42(H42), C44(H44), C45(H45), C46(H46), C47(H47), C48(H48), C50(H50),
  C51(H51), C53(H53), C54(H54), C56(H56), C57(H57), C58(H58), C59(H59),
 C60(H60), C66(H66), C67(H67), C68(H68), C69(H69), C70(H70), C72(H72), C73(H73),
  C74(H74), C75(H75), C76(H76), C78(H78), C79(H79), C81(H81), C82(H82),
 C84(H84), C85(H85), C86(H86), C87(H87), C88(H88), C94(H94), C95(H95), C96(H96),
  C97(H97), C98(H98), C100(H100), C101(H101), C102(H102), C103(H103),
 C104(H104), C106(H106), C107(H107), C109(H109), C110(H110), C112(H112),
 C113(H113), C114(H114), C115(H115), C116(H116)
6.c Idealised Me refined as rotating group:
 C2(H2A,H2B,H2C), C4(H4A,H4B,H4C), C118(H11C,H11D,H11E), C120(H12A,H12B,H12C),
 C1B(H1BA,H1BB,H1BC), C9BA(H9BA,H9BB,H9BC)
;
_olex2_diffrn_ambient_temperature_device 'Oxford Cryosystems'
_olex2_exptl_crystal_mounting_method 'The crystal was mounted on a loop with paratone oil'
_olex2_submission_original_sample_id S-BPCP
_olex2_submission_special_instructions 'No special instructions were received'

loop_
_space_group_symop_operation_xyz
'x, y, z'
'-x, y+1/2, -z'

loop_
_atom_site_label
_atom_site_type_symbol
_atom_site_fract_x
_atom_site_fract_y
_atom_site_fract_z
_atom_site_U_iso_or_equiv
_atom_site_adp_type
_atom_site_occupancy
_atom_site_site_symmetry_order
_atom_site_calc_flag
_atom_site_refinement_flags_posn
_atom_site_refinement_flags_adp
Rh1 Rh -0.18725(12) -0.5339(2) -0.23457(5) 0.0245(3) Uani 1 1 d . U
Rh2 Rh -0.35342(11) -0.4589(2) -0.25679(5) 0.0223(3) Uani 1 1 d . U
O1 O -0.5145(9) -0.3813(7) -0.2756(4) 0.023(2) Uani 1 1 d . U
O2 O -0.3228(8) -0.4799(7) -0.3338(4) 0.019(2) Uani 1 1 d . U
O3 O -0.1673(9) -0.5541(7) -0.3123(4) 0.020(2) Uani 1 1 d . U
O4 O -0.4477(8) -0.5597(6) -0.2581(4) 0.016(2) Uani 1 1 d . U
O5 O -0.2890(9) -0.6303(7) -0.2354(4) 0.021(2) Uani 1 1 d . U
O6 O -0.3787(9) -0.4428(7) -0.1775(4) 0.022(2) Uani 1 1 d . U
O7 O -0.2174(10) -0.5129(7) -0.1577(4) 0.028(2) Uani 1 1 d . U
O8 O -0.2521(9) -0.3630(7) -0.2567(4) 0.0171(19) Uani 1 1 d . U
O9 O -0.0905(8) -0.4330(6) -0.2365(4) 0.017(2) Uani 1 1 d . U
O10 O -0.0209(9) -0.6051(7) -0.2135(4) 0.018(2) Uani 1 1 d . U
C1 C -0.6040(16) -0.3825(12) -0.2362(8) 0.050(4) Uani 1 1 d D U
H1A H -0.6494 -0.3346 -0.2372 0.060 Uiso 1 1 calc R .
H1B H -0.5704 -0.3893 -0.2014 0.060 Uiso 1 1 calc R .
C2 C -0.6754(17) -0.4508(14) -0.2520(11) 0.081(8) Uani 1 1 d D U
H2A H -0.7442 -0.4331 -0.2704 0.122 Uiso 1 1 calc GR .
H2B H -0.6967 -0.4795 -0.2214 0.122 Uiso 1 1 calc GR .
H2C H -0.6316 -0.4840 -0.2745 0.122 Uiso 1 1 calc GR .
C3 C -0.5293(15) -0.3598(12) -0.3275(7) 0.043(4) Uani 1 1 d D U
H3A H -0.6052 -0.3359 -0.3317 0.052 Uiso 1 1 calc R .
H3B H -0.5297 -0.4071 -0.3485 0.052 Uiso 1 1 calc R .
C4 C -0.4425(16) -0.3056(13) -0.3490(8) 0.053(6) Uani 1 1 d D U
H4A H -0.4491 -0.2554 -0.3324 0.080 Uiso 1 1 calc GR .
H4B H -0.4560 -0.2999 -0.3860 0.080 Uiso 1 1 calc GR .
H4C H -0.3659 -0.3261 -0.3425 0.080 Uiso 1 1 calc GR .
C5 C -0.2384(12) -0.5245(11) -0.3450(6) 0.018(2) Uani 1 1 d . U
C6 C -0.2213(13) -0.5484(10) -0.4009(6) 0.020(2) Uani 1 1 d . U
C7 C -0.3217(13) -0.5501(11) -0.4416(6) 0.024(2) Uani 1 1 d . U
C8 C -0.2354(14) -0.4820(10) -0.4421(6) 0.025(3) Uani 1 1 d . U
H8A H -0.2619 -0.4314 -0.4301 0.031 Uiso 1 1 calc R .
H8B H -0.1805 -0.4802 -0.4702 0.031 Uiso 1 1 calc R .
C9 C -0.4449(13) -0.5362(12) -0.4272(6) 0.023(3) Uani 1 1 d . U
C10 C -0.5053(13) -0.4778(11) -0.4560(7) 0.028(4) Uani 1 1 d . U
H10 H -0.4668 -0.4471 -0.4802 0.034 Uiso 1 1 calc R .
C11 C -0.6206(13) -0.4671(12) -0.4479(7) 0.032(4) Uani 1 1 d . U
H11 H -0.6603 -0.4283 -0.4666 0.038 Uiso 1 1 calc R .
C12 C -0.6792(15) -0.5115(10) -0.4133(7) 0.035(4) Uani 1 1 d . U
H12 H -0.7583 -0.5044 -0.4086 0.042 Uiso 1 1 calc R .
C13 C -0.6176(14) -0.5676(11) -0.3853(7) 0.031(4) Uani 1 1 d . U
H13 H -0.6563 -0.5979 -0.3610 0.037 Uiso 1 1 calc R .
C14 C -0.5041(14) -0.5800(11) -0.3919(7) 0.027(4) Uani 1 1 d . U
H14 H -0.4655 -0.6185 -0.3725 0.033 Uiso 1 1 calc R .
C15 C -0.3079(14) -0.6120(11) -0.4849(7) 0.030(3) Uani 1 1 d . U
C16 C -0.3556(16) -0.6845(12) -0.4791(8) 0.036(4) Uani 1 1 d . U
H16 H -0.3957 -0.6960 -0.4488 0.043 Uiso 1 1 calc R .
C17 C -0.3455(18) -0.7419(14) -0.5176(8) 0.049(5) Uani 1 1 d . U
H17 H -0.3811 -0.7902 -0.5130 0.059 Uiso 1 1 calc R .
C18 C -0.2861(18) -0.7292(14) -0.5607(9) 0.049(5) Uani 1 1 d . U
H18 H -0.2752 -0.7691 -0.5849 0.058 Uiso 1 1 calc R .
C19 C -0.2394(17) -0.6528(13) -0.5691(8) 0.045(4) Uani 1 1 d . U
H19 H -0.2026 -0.6412 -0.6002 0.054 Uiso 1 1 calc R .
C20 C -0.2490(15) -0.5976(12) -0.5317(7) 0.036(4) Uani 1 1 d . U
H20 H -0.2159 -0.5486 -0.5369 0.043 Uiso 1 1 calc R .
C21 C -0.1237(10) -0.6078(7) -0.4077(6) 0.022(3) Uani 1 1 d D U
C22 C -0.1343(10) -0.6816(7) -0.3858(7) 0.030(4) Uani 1 1 d D U
H22 H -0.2019 -0.6948 -0.3687 0.036 Uiso 1 1 calc R .
C23 C -0.0464(10) -0.7354(7) -0.3891(6) 0.028(3) Uani 1 1 d D U
H23 H -0.0562 -0.7844 -0.3739 0.034 Uiso 1 1 calc R .
C24 C 0.0555(9) -0.7196(6) -0.4139(6) 0.028(3) Uani 1 1 d D U
C25 C 0.0663(11) -0.6464(7) -0.4361(7) 0.040(4) Uani 1 1 d D U
H25 H 0.1339 -0.6339 -0.4535 0.048 Uiso 1 1 calc R .
C26 C -0.0210(11) -0.5915(7) -0.4332(6) 0.032(4) Uani 1 1 d D U
H26 H -0.0111 -0.5426 -0.4485 0.039 Uiso 1 1 calc R .
C27 C 0.1511(9) -0.7774(6) -0.4154(6) 0.031(3) Uani 1 1 d D U
C28 C 0.1383(13) -0.8526(8) -0.3947(10) 0.074(8) Uani 1 1 d D U
H28 H 0.0672 -0.8670 -0.3810 0.089 Uiso 1 1 calc R .
C29 C 0.2280(14) -0.9063(9) -0.3940(10) 0.076(8) Uani 1 1 d D U
H29 H 0.2191 -0.9549 -0.3782 0.092 Uiso 1 1 calc R .
C30 C 0.3305(12) -0.8867(8) -0.4170(7) 0.045(5) Uani 1 1 d D U
H30 H 0.3907 -0.9230 -0.4176 0.054 Uiso 1 1 calc R .
C31 C 0.3455(11) -0.8133(8) -0.4395(8) 0.046(5) Uani 1 1 d D U
H31 H 0.4157 -0.8002 -0.4545 0.055 Uiso 1 1 calc R .
C32 C 0.2561(11) -0.7602(8) -0.4394(7) 0.041(4) Uani 1 1 d D U
H32 H 0.2653 -0.7119 -0.4555 0.049 Uiso 1 1 calc R .
C33 C -0.3948(14) -0.6231(10) -0.2505(6) 0.016(2) Uani 1 1 d . U
C34 C -0.4609(14) -0.6994(11) -0.2598(7) 0.023(2) Uani 1 1 d . U
C35 C -0.5467(15) -0.7215(11) -0.2189(7) 0.030(2) Uani 1 1 d . U
C36 C -0.5877(14) -0.6916(11) -0.2706(6) 0.027(3) Uani 1 1 d . U
H36A H -0.6201 -0.6392 -0.2720 0.033 Uiso 1 1 calc R .
H36B H -0.6238 -0.7286 -0.2948 0.033 Uiso 1 1 calc R .
C37 C -0.5740(14) -0.8044(12) -0.2057(7) 0.040(3) Uani 1 1 d D U
C38 C -0.6838(19) -0.8396(14) -0.2119(9) 0.060(6) Uani 1 1 d D U
H38 H -0.7427 -0.8114 -0.2289 0.072 Uiso 1 1 calc R .
C39 C -0.708(3) -0.9119(15) -0.1947(11) 0.085(9) Uani 1 1 d . U
H39 H -0.7820 -0.9322 -0.2007 0.101 Uiso 1 1 calc R .
C40 C -0.627(2) -0.9563(17) -0.1687(10) 0.077(7) Uani 1 1 d . U
H40 H -0.6469 -1.0048 -0.1549 0.092 Uiso 1 1 calc R .
C41 C -0.517(2) -0.9277(13) -0.1634(8) 0.056(5) Uani 1 1 d . U
H41 H -0.4598 -0.9588 -0.1478 0.067 Uiso 1 1 calc R .
C42 C -0.4882(19) -0.8514(12) -0.1812(7) 0.045(4) Uani 1 1 d D U
H42 H -0.4128 -0.8326 -0.1767 0.054 Uiso 1 1 calc R .
C43 C -0.5707(16) -0.6685(11) -0.1716(7) 0.032(3) Uani 1 1 d . U
C44 C -0.6749(17) -0.6337(12) -0.1640(7) 0.039(4) Uani 1 1 d . U
H44 H -0.7326 -0.6364 -0.1901 0.047 Uiso 1 1 calc R .
C45 C -0.6961(19) -0.5944(14) -0.1182(8) 0.053(5) Uani 1 1 d . U
H45 H -0.7678 -0.5703 -0.1146 0.064 Uiso 1 1 calc R .
C46 C -0.6175(18) -0.5893(13) -0.0783(8) 0.046(5) Uani 1 1 d . U
H46 H -0.6342 -0.5636 -0.0473 0.055 Uiso 1 1 calc R .
C47 C -0.5152(19) -0.6230(14) -0.0856(8) 0.048(5) Uani 1 1 d . U
H47 H -0.4598 -0.6208 -0.0585 0.057 Uiso 1 1 calc R .
C48 C -0.4858(18) -0.6623(13) -0.1326(8) 0.047(5) Uani 1 1 d . U
H48 H -0.4120 -0.6831 -0.1369 0.057 Uiso 1 1 calc R .
C49 C -0.3911(11) -0.7609(9) -0.2888(5) 0.028(3) Uani 1 1 d D U
C50 C -0.2892(12) -0.7923(9) -0.2679(5) 0.032(4) Uani 1 1 d D U
H50 H -0.2643 -0.7781 -0.2343 0.038 Uiso 1 1 calc R .
C51 C -0.2245(11) -0.8439(9) -0.2961(5) 0.029(4) Uani 1 1 d D U
H51 H -0.1551 -0.8626 -0.2815 0.035 Uiso 1 1 calc R .
C52 C -0.2583(10) -0.8691(8) -0.3453(4) 0.032(4) Uani 1 1 d D U
C53 C -0.3610(11) -0.8393(9) -0.3659(5) 0.032(4) Uani 1 1 d D U
H53 H -0.3866 -0.8552 -0.3990 0.039 Uiso 1 1 calc R .
C54 C -0.4266(11) -0.7866(9) -0.3383(5) 0.029(4) Uani 1 1 d D U
H54 H -0.4957 -0.7678 -0.3531 0.035 Uiso 1 1 calc R .
C55 C -0.1858(11) -0.9229(8) -0.3759(4) 0.034(4) Uani 1 1 d D U
C56 C -0.1810(14) -0.9168(9) -0.4304(5) 0.039(4) Uani 1 1 d D U
H56 H -0.2219 -0.8767 -0.4473 0.047 Uiso 1 1 calc R .
C57 C -0.1173(14) -0.9683(10) -0.4599(5) 0.049(5) Uani 1 1 d D U
H57 H -0.1180 -0.9646 -0.4963 0.059 Uiso 1 1 calc R .
C58 C -0.0529(13) -1.0252(9) -0.4347(6) 0.045(4) Uani 1 1 d D U
H58 H -0.0090 -1.0599 -0.4542 0.054 Uiso 1 1 calc R .
C59 C -0.0522(14) -1.0317(10) -0.3804(6) 0.048(4) Uani 1 1 d D U
H59 H -0.0077 -1.0701 -0.3637 0.057 Uiso 1 1 calc R .
C60 C -0.1178(13) -0.9810(9) -0.3517(5) 0.043(4) Uani 1 1 d D U
H60 H -0.1170 -0.9854 -0.3154 0.051 Uiso 1 1 calc R .
C61 C -0.3003(14) -0.4679(12) -0.1465(6) 0.027(3) Uani 1 1 d . U
C62 C -0.3136(15) -0.4490(13) -0.0895(7) 0.034(3) Uani 1 1 d . U
C63 C -0.3657(17) -0.3694(12) -0.0718(7) 0.036(3) Uani 1 1 d . U
C64 C -0.4306(15) -0.4403(11) -0.0664(7) 0.036(3) Uani 1 1 d . U
H64A H -0.4976 -0.4476 -0.0896 0.043 Uiso 1 1 calc R .
H64B H -0.4405 -0.4602 -0.0312 0.043 Uiso 1 1 calc R .
C65 C -0.3105(17) -0.3351(12) -0.0225(7) 0.038(3) Uani 1 1 d . U
C66 C -0.365(2) -0.3332(13) 0.0255(8) 0.049(5) Uani 1 1 d . U
H66 H -0.4405 -0.3525 0.0281 0.059 Uiso 1 1 calc R .
C67 C -0.308(2) -0.3025(14) 0.0694(8) 0.053(5) Uani 1 1 d . U
H67 H -0.3450 -0.3026 0.1013 0.064 Uiso 1 1 calc R .
C68 C -0.203(2) -0.2733(14) 0.0667(8) 0.052(6) Uani 1 1 d . U
H68 H -0.1645 -0.2552 0.0969 0.062 Uiso 1 1 calc R .
C69 C -0.151(2) -0.2695(16) 0.0201(8) 0.065(8) Uani 1 1 d . U
H69 H -0.0785 -0.2452 0.0182 0.078 Uiso 1 1 calc R .
C70 C -0.2007(18) -0.3008(14) -0.0251(8) 0.052(6) Uani 1 1 d . U
H70 H -0.1620 -0.2990 -0.0566 0.062 Uiso 1 1 calc R .
C71 C -0.4100(15) -0.3078(11) -0.1098(7) 0.032(3) Uani 1 1 d . U
C72 C -0.3462(17) -0.2745(12) -0.1495(7) 0.040(4) Uani 1 1 d . U
H72 H -0.2705 -0.2906 -0.1554 0.048 Uiso 1 1 calc R .
C73 C -0.3988(17) -0.2159(13) -0.1803(9) 0.048(5) Uani 1 1 d . U
H73 H -0.3598 -0.1959 -0.2089 0.058 Uiso 1 1 calc R .
C74 C -0.5038(17) -0.1886(14) -0.1694(9) 0.051(5) Uani 1 1 d . U
H74 H -0.5355 -0.1486 -0.1899 0.061 Uiso 1 1 calc R .
C75 C -0.5671(19) -0.2179(15) -0.1286(9) 0.063(7) Uani 1 1 d . U
H75 H -0.6404 -0.1981 -0.1216 0.075 Uiso 1 1 calc R .
C76 C -0.520(2) -0.2762(15) -0.0990(10) 0.061(7) Uani 1 1 d . U
H76 H -0.5607 -0.2957 -0.0708 0.074 Uiso 1 1 calc R .
C77 C -0.2199(11) -0.4775(11) -0.0529(5) 0.042(4) Uani 1 1 d D U
C78 C -0.2428(10) -0.5116(12) -0.0050(6) 0.055(6) Uani 1 1 d D U
H78 H -0.3189 -0.5240 0.0031 0.066 Uiso 1 1 calc R .
C79 C -0.1546(10) -0.5273(15) 0.0304(5) 0.062(6) Uani 1 1 d D U
H79 H -0.1731 -0.5442 0.0638 0.075 Uiso 1 1 calc R .
C80 C -0.0397(10) -0.5189(12) 0.0182(5) 0.068(6) Uani 1 1 d D U
C81 C -0.0160(11) -0.4891(12) -0.0306(5) 0.052(6) Uani 1 1 d D U
H81 H 0.0608 -0.4847 -0.0407 0.063 Uiso 1 1 calc R .
C82 C -0.1039(11) -0.4657(14) -0.0647(5) 0.049(5) Uani 1 1 d D U
H82 H -0.0853 -0.4418 -0.0961 0.059 Uiso 1 1 calc R .
C83 C 0.0545(11) -0.5337(12) 0.0575(5) 0.072(5) Uani 1 1 d D U
C84 C 0.0492(16) -0.5032(16) 0.1081(6) 0.092(9) Uani 1 1 d D U
H84 H -0.0169 -0.4759 0.1178 0.111 Uiso 1 1 calc R .
C85 C 0.1392(17) -0.5123(16) 0.1443(6) 0.095(9) Uani 1 1 d D U
H85 H 0.1346 -0.4907 0.1776 0.114 Uiso 1 1 calc R .
C86 C 0.2357(15) -0.5539(14) 0.1303(7) 0.081(7) Uani 1 1 d D U
H86 H 0.2964 -0.5608 0.1545 0.097 Uiso 1 1 calc R .
C87 C 0.2439(14) -0.5857(15) 0.0804(7) 0.082(7) Uani 1 1 d D U
H87 H 0.3096 -0.6139 0.0714 0.099 Uiso 1 1 calc R .
C88 C 0.1545(13) -0.5753(12) 0.0446(6) 0.067(6) Uani 1 1 d D U
H88 H 0.1604 -0.5963 0.0112 0.080 Uiso 1 1 calc R .
C89 C -0.1497(13) -0.3729(10) -0.2440(6) 0.015(2) Uani 1 1 d . U
C90 C -0.0792(14) -0.2943(11) -0.2344(7) 0.024(2) Uani 1 1 d . U
C91 C -0.0355(14) -0.2493(11) -0.2821(7) 0.031(3) Uani 1 1 d . U
C92 C -0.1406(14) -0.2238(11) -0.2545(7) 0.028(3) Uani 1 1 d . U
H92A H -0.2150 -0.2315 -0.2723 0.034 Uiso 1 1 calc R .
H92B H -0.1351 -0.1765 -0.2337 0.034 Uiso 1 1 calc R .
C93 C 0.0714(16) -0.2004(13) -0.2765(7) 0.039(4) Uani 1 1 d . U
C94 C 0.068(2) -0.1229(15) -0.2671(12) 0.086(9) Uani 1 1 d . U
H94 H -0.0050 -0.1012 -0.2614 0.104 Uiso 1 1 calc R .
C95 C 0.157(2) -0.0746(18) -0.2651(13) 0.097(10) Uani 1 1 d . U
H95 H 0.1479 -0.0207 -0.2618 0.116 Uiso 1 1 calc R .
C96 C 0.266(2) -0.1084(16) -0.2681(10) 0.067(6) Uani 1 1 d . U
H96 H 0.3320 -0.0785 -0.2611 0.080 Uiso 1 1 calc R .
C97 C 0.276(2) -0.1807(17) -0.2805(12) 0.080(8) Uani 1 1 d . U
H97 H 0.3489 -0.2016 -0.2867 0.096 Uiso 1 1 calc R .
C98 C 0.1782(18) -0.2281(16) -0.2847(10) 0.070(7) Uani 1 1 d . U
H98 H 0.1871 -0.2806 -0.2936 0.084 Uiso 1 1 calc R .
C99 C -0.0451(14) -0.2823(11) -0.3371(7) 0.029(3) Uani 1 1 d . U
C100 C 0.0114(17) -0.3512(13) -0.3492(8) 0.041(4) Uani 1 1 d . U
H100 H 0.0474 -0.3811 -0.3230 0.050 Uiso 1 1 calc R .
C101 C 0.0134(18) -0.3754(13) -0.4022(8) 0.044(5) Uani 1 1 d . U
H101 H 0.0505 -0.4220 -0.4106 0.052 Uiso 1 1 calc R .
C102 C -0.0383(17) -0.3316(12) -0.4415(8) 0.039(4) Uani 1 1 d . U
H102 H -0.0312 -0.3464 -0.4764 0.047 Uiso 1 1 calc R .
C103 C -0.1004(17) -0.2662(12) -0.4289(8) 0.042(5) Uani 1 1 d . U
H103 H -0.1394 -0.2375 -0.4547 0.050 Uiso 1 1 calc R .
C104 C -0.1038(16) -0.2440(12) -0.3778(7) 0.037(4) Uani 1 1 d . U
H104 H -0.1483 -0.2004 -0.3696 0.044 Uiso 1 1 calc R .
C105 C -0.0056(12) -0.2918(9) -0.1863(5) 0.030(3) Uani 1 1 d D U
C106 C 0.0840(13) -0.3452(10) -0.1794(5) 0.042(5) Uani 1 1 d D U
H106 H 0.0998 -0.3807 -0.2059 0.050 Uiso 1 1 calc R .
C107 C 0.1497(13) -0.3463(10) -0.1339(5) 0.043(5) Uani 1 1 d D U
H107 H 0.2109 -0.3817 -0.1308 0.052 Uiso 1 1 calc R .
C108 C 0.1285(12) -0.2970(8) -0.0927(5) 0.038(4) Uani 1 1 d D U
C109 C 0.0409(13) -0.2426(9) -0.0998(5) 0.043(5) Uani 1 1 d D U
H109 H 0.0282 -0.2056 -0.0738 0.051 Uiso 1 1 calc R .
C110 C -0.0281(12) -0.2419(9) -0.1447(5) 0.035(4) Uani 1 1 d D U
H110 H -0.0907 -0.2076 -0.1471 0.042 Uiso 1 1 calc R .
C111 C 0.1948(13) -0.3025(7) -0.0425(5) 0.044(4) Uani 1 1 d D U
C112 C 0.2075(18) -0.2375(8) -0.0095(6) 0.060(6) Uani 1 1 d D U
H112 H 0.1738 -0.1902 -0.0196 0.072 Uiso 1 1 calc R .
C113 C 0.269(2) -0.2416(9) 0.0376(6) 0.070(7) Uani 1 1 d D U
H113 H 0.2768 -0.1975 0.0587 0.084 Uiso 1 1 calc R .
C114 C 0.3174(18) -0.3117(9) 0.0526(6) 0.061(6) Uani 1 1 d D U
H114 H 0.3606 -0.3146 0.0838 0.073 Uiso 1 1 calc R .
C115 C 0.3031(18) -0.3784(9) 0.0219(6) 0.065(6) Uani 1 1 d D U
H115 H 0.3323 -0.4263 0.0334 0.078 Uiso 1 1 calc R .
C116 C 0.2455(16) -0.3729(8) -0.0256(6) 0.052(5) Uani 1 1 d D U
H116 H 0.2401 -0.4168 -0.0471 0.063 Uiso 1 1 calc R .
C117 C 0.0304(16) -0.6509(11) -0.2532(7) 0.039(4) Uani 1 1 d D U
H11A H -0.0296 -0.6783 -0.2732 0.047 Uiso 1 1 calc R .
H11B H 0.0821 -0.6895 -0.2374 0.047 Uiso 1 1 calc R .
C118 C 0.0962(15) -0.5992(13) -0.2882(7) 0.050(5) Uani 1 1 d D U
H11C H 0.0464 -0.5580 -0.3011 0.075 Uiso 1 1 calc GR .
H11D H 0.1239 -0.6291 -0.3172 0.075 Uiso 1 1 calc GR .
H11E H 0.1609 -0.5769 -0.2692 0.075 Uiso 1 1 calc GR .
C119 C -0.0102(16) -0.6300(12) -0.1590(8) 0.047(4) Uani 1 1 d D U
H11F H -0.0308 -0.5873 -0.1360 0.057 Uiso 1 1 calc R .
H11G H 0.0693 -0.6452 -0.1508 0.057 Uiso 1 1 calc R .
C120 C -0.0889(19) -0.6972(14) -0.1512(10) 0.072(7) Uani 1 1 d D U
H12A H -0.1677 -0.6809 -0.1575 0.108 Uiso 1 1 calc GR .
H12B H -0.0801 -0.7158 -0.1158 0.108 Uiso 1 1 calc GR .
H12C H -0.0699 -0.7384 -0.1750 0.108 Uiso 1 1 calc GR .
O12 O -0.3829(13) -0.0905(10) -0.3699(6) 0.061(5) Uani 1 1 d . .
C1A C -0.4258(19) -0.0846(15) -0.4216(8) 0.057(7) Uani 1 1 d . .
H1AA H -0.4248 -0.0301 -0.4323 0.068 Uiso 1 1 calc R .
H1AB H -0.5058 -0.1023 -0.4231 0.068 Uiso 1 1 calc R .
C1B C -0.3588(18) -0.1304(14) -0.4579(9) 0.056(7) Uani 1 1 d . .
H1BA H -0.3978 -0.1311 -0.4915 0.084 Uiso 1 1 calc GR .
H1BB H -0.3510 -0.1830 -0.4450 0.084 Uiso 1 1 calc GR .
H1BC H -0.2833 -0.1075 -0.4611 0.084 Uiso 1 1 calc GR .
C1C C -0.446(2) -0.0504(14) -0.3325(9) 0.060(7) Uani 1 1 d . .
H1CA H -0.5235 -0.0727 -0.3312 0.072 Uiso 1 1 calc R .
H1CB H -0.4540 0.0039 -0.3431 0.072 Uiso 1 1 calc R .
C9BA C -0.392(3) -0.0538(17) -0.2803(9) 0.090(10) Uani 1 1 d . .
H9BA H -0.3103 -0.0432 -0.2826 0.135 Uiso 1 1 calc GR .
H9BB H -0.4027 -0.1051 -0.2657 0.135 Uiso 1 1 calc GR .
H9BC H -0.4268 -0.0155 -0.2581 0.135 Uiso 1 1 calc GR .

loop_
_atom_site_aniso_label
_atom_site_aniso_U_11
_atom_site_aniso_U_22
_atom_site_aniso_U_33
_atom_site_aniso_U_23
_atom_site_aniso_U_13
_atom_site_aniso_U_12
Rh1 0.0206(7) 0.0213(8) 0.0313(7) -0.0036(7) -0.0048(6) 0.0059(7)
Rh2 0.0136(6) 0.0187(8) 0.0344(8) -0.0015(7) -0.0052(5) -0.0009(6)
O1 0.015(3) 0.024(3) 0.030(3) 0.002(2) -0.001(2) 0.003(2)
O2 0.017(3) 0.018(3) 0.023(3) 0.000(2) -0.0031(19) 0.000(2)
O3 0.016(4) 0.018(5) 0.026(3) 0.000(3) -0.007(3) -0.001(3)
O4 0.011(4) 0.014(3) 0.021(5) 0.002(3) -0.006(3) -0.001(2)
O5 0.019(3) 0.020(4) 0.022(5) 0.000(3) -0.008(3) 0.004(3)
O6 0.020(4) 0.012(5) 0.031(3) 0.000(3) -0.007(3) -0.002(3)
O7 0.030(4) 0.020(5) 0.032(4) -0.002(3) -0.008(3) 0.006(4)
O8 0.012(2) 0.018(3) 0.021(3) -0.001(2) -0.0039(19) 0.0026(18)
O9 0.011(3) 0.014(3) 0.027(4) -0.003(2) -0.007(3) 0.003(2)
O10 0.014(3) 0.019(3) 0.023(3) 0.001(2) 0.000(2) 0.003(2)
C1 0.036(6) 0.054(10) 0.062(7) 0.022(7) 0.018(6) 0.017(6)
C2 0.040(9) 0.064(11) 0.142(18) -0.003(12) 0.034(11) 0.003(9)
C3 0.029(7) 0.060(11) 0.040(5) 0.011(5) -0.001(4) 0.006(7)
C4 0.040(10) 0.067(13) 0.054(10) 0.020(9) 0.004(8) 0.000(10)
C5 0.015(3) 0.017(3) 0.021(3) 0.001(2) -0.0024(18) -0.001(2)
C6 0.017(3) 0.020(3) 0.022(3) -0.001(2) -0.0013(19) -0.002(2)
C7 0.020(3) 0.024(5) 0.027(4) -0.001(3) -0.007(3) -0.002(3)
C8 0.025(5) 0.024(5) 0.027(5) 0.000(4) -0.007(4) -0.006(4)
C9 0.019(3) 0.021(6) 0.028(6) -0.004(5) -0.007(3) -0.004(3)
C10 0.020(4) 0.025(7) 0.039(7) 0.001(6) -0.010(4) -0.004(4)
C11 0.021(5) 0.029(8) 0.044(8) 0.005(7) -0.010(4) -0.002(5)
C12 0.020(5) 0.030(8) 0.054(9) 0.010(7) -0.006(5) 0.002(5)
C13 0.021(5) 0.025(7) 0.046(8) 0.004(6) -0.004(4) 0.001(4)
C14 0.020(4) 0.024(7) 0.037(7) 0.004(6) -0.004(4) 0.001(4)
C15 0.019(6) 0.033(5) 0.037(5) -0.010(4) -0.008(4) -0.001(4)
C16 0.028(8) 0.034(6) 0.044(7) -0.012(5) -0.003(6) -0.004(5)
C17 0.052(11) 0.043(7) 0.053(8) -0.020(6) 0.004(7) -0.008(6)
C18 0.043(10) 0.052(8) 0.051(8) -0.019(6) 0.000(7) -0.008(7)
C19 0.039(10) 0.051(8) 0.046(6) -0.019(6) 0.000(6) -0.006(7)
C20 0.025(8) 0.044(7) 0.039(5) -0.013(5) -0.004(5) -0.005(6)
C21 0.020(4) 0.022(4) 0.025(6) -0.004(4) -0.003(4) -0.001(3)
C22 0.018(5) 0.024(5) 0.047(9) 0.005(5) 0.001(5) -0.001(4)
C23 0.018(5) 0.026(6) 0.040(8) -0.003(5) -0.006(5) 0.000(4)
C24 0.020(5) 0.025(5) 0.039(8) -0.009(5) -0.006(5) -0.004(4)
C25 0.025(5) 0.030(6) 0.065(11) 0.002(6) 0.010(6) 0.001(4)
C26 0.026(5) 0.027(6) 0.044(9) 0.000(6) 0.008(5) 0.000(4)
C27 0.023(5) 0.028(6) 0.043(9) -0.009(5) -0.005(5) -0.002(4)
C28 0.042(7) 0.041(7) 0.14(2) 0.027(9) 0.033(10) 0.013(5)
C29 0.044(7) 0.044(8) 0.14(2) 0.025(10) 0.031(10) 0.017(6)
C30 0.032(7) 0.040(7) 0.064(12) -0.007(7) -0.002(7) 0.002(5)
C31 0.029(6) 0.041(7) 0.067(12) -0.006(7) -0.002(6) 0.000(5)
C32 0.027(5) 0.039(7) 0.056(10) -0.003(7) 0.000(6) -0.001(5)
C33 0.017(3) 0.017(3) 0.013(3) 0.001(2) -0.002(2) 0.0018(19)
C34 0.023(4) 0.018(4) 0.027(5) 0.001(3) -0.003(3) 0.001(3)
C35 0.033(5) 0.028(5) 0.030(4) -0.003(3) 0.001(3) -0.005(4)
C36 0.024(4) 0.029(7) 0.029(5) -0.005(4) 0.002(4) 0.001(4)
C37 0.059(7) 0.028(5) 0.034(7) -0.003(4) 0.001(5) -0.008(4)
C38 0.063(7) 0.041(7) 0.074(15) 0.011(8) -0.011(7) -0.015(5)
C39 0.085(9) 0.049(8) 0.12(2) 0.029(11) -0.021(10) -0.022(7)
C40 0.086(9) 0.050(8) 0.094(17) 0.020(10) -0.011(9) -0.013(7)
C41 0.081(9) 0.035(7) 0.052(12) 0.001(7) -0.002(8) -0.004(6)
C42 0.063(7) 0.033(6) 0.039(10) -0.003(6) -0.001(6) 0.000(5)
C43 0.039(6) 0.027(7) 0.031(5) -0.003(4) 0.006(4) -0.011(5)
C44 0.040(6) 0.038(10) 0.039(7) -0.004(6) 0.008(5) -0.006(6)
C45 0.053(7) 0.061(12) 0.045(7) -0.015(8) 0.009(5) -0.002(7)
C46 0.052(7) 0.044(11) 0.042(7) -0.006(7) 0.011(5) -0.009(7)
C47 0.053(7) 0.051(13) 0.039(6) -0.013(7) 0.006(5) -0.006(7)
C48 0.045(6) 0.059(12) 0.038(6) -0.015(7) 0.001(5) -0.003(7)
C49 0.027(5) 0.023(6) 0.035(5) -0.002(4) 0.000(4) 0.002(4)
C50 0.028(6) 0.026(8) 0.042(6) 0.001(5) -0.002(5) 0.005(6)
C51 0.025(6) 0.019(7) 0.044(6) 0.003(5) 0.001(4) 0.000(5)
C52 0.022(5) 0.029(7) 0.045(5) -0.002(5) 0.002(4) -0.001(5)
C53 0.024(6) 0.032(8) 0.040(6) -0.008(6) 0.001(5) 0.003(6)
C54 0.025(6) 0.027(8) 0.036(5) -0.002(5) 0.001(4) 0.004(6)
C55 0.021(6) 0.030(7) 0.053(6) -0.006(5) 0.005(4) -0.003(5)
C56 0.031(8) 0.035(8) 0.052(6) -0.007(5) 0.005(5) -0.005(7)
C57 0.041(9) 0.048(9) 0.060(6) -0.010(6) 0.007(5) 0.004(8)
C58 0.027(8) 0.042(9) 0.067(7) -0.006(6) 0.011(6) -0.004(7)
C59 0.033(8) 0.043(8) 0.067(7) -0.005(6) 0.010(6) 0.006(8)
C60 0.031(8) 0.038(8) 0.060(7) 0.000(5) 0.008(5) 0.004(7)
C61 0.027(5) 0.019(7) 0.033(4) -0.002(3) -0.008(3) 0.003(5)
C62 0.039(5) 0.031(6) 0.032(4) -0.005(3) -0.007(3) 0.004(4)
C63 0.038(5) 0.032(5) 0.038(5) -0.004(3) -0.003(4) 0.003(4)
C64 0.039(5) 0.029(6) 0.040(6) -0.002(5) -0.004(4) 0.003(4)
C65 0.041(6) 0.033(7) 0.039(5) -0.004(4) -0.005(4) 0.003(5)
C66 0.060(8) 0.044(13) 0.045(5) -0.010(6) 0.006(5) -0.006(8)
C67 0.069(9) 0.048(14) 0.043(6) -0.007(6) 0.005(5) -0.012(9)
C68 0.069(9) 0.048(14) 0.039(7) -0.004(7) 0.003(6) -0.012(9)
C69 0.064(9) 0.094(18) 0.038(6) -0.012(8) -0.001(6) -0.034(11)
C70 0.050(7) 0.068(14) 0.037(6) -0.009(7) 0.000(5) -0.015(8)
C71 0.031(6) 0.029(6) 0.036(6) -0.004(5) -0.006(4) -0.004(5)
C72 0.037(6) 0.040(8) 0.043(7) 0.001(6) -0.001(5) 0.000(6)
C73 0.038(7) 0.052(10) 0.055(8) 0.015(8) 0.005(6) 0.004(7)
C74 0.037(7) 0.057(10) 0.058(10) 0.013(8) 0.004(6) 0.004(7)
C75 0.042(7) 0.073(12) 0.074(11) 0.031(10) 0.015(7) 0.019(8)
C76 0.047(7) 0.069(12) 0.069(11) 0.025(10) 0.013(7) 0.019(8)
C77 0.048(5) 0.045(9) 0.031(5) -0.009(5) -0.010(4) 0.012(5)
C78 0.049(6) 0.075(15) 0.039(6) 0.005(8) -0.014(5) 0.004(6)
C79 0.049(6) 0.094(17) 0.043(6) 0.014(9) -0.015(5) 0.001(7)
C80 0.048(6) 0.105(16) 0.050(6) 0.018(8) -0.015(5) 0.000(6)
C81 0.047(6) 0.064(15) 0.044(6) 0.003(8) -0.013(5) 0.006(6)
C82 0.048(5) 0.064(13) 0.035(6) -0.004(8) -0.011(4) 0.010(6)
C83 0.055(6) 0.096(14) 0.063(7) 0.022(7) -0.025(5) -0.005(8)
C84 0.076(10) 0.13(2) 0.068(7) 0.009(10) -0.031(7) 0.010(12)
C85 0.080(11) 0.12(2) 0.079(9) 0.014(10) -0.038(8) 0.004(12)
C86 0.069(10) 0.088(19) 0.085(10) 0.023(9) -0.032(8) -0.015(10)
C87 0.059(8) 0.099(18) 0.087(10) 0.018(10) -0.034(8) -0.007(10)
C88 0.047(7) 0.076(14) 0.076(9) 0.021(8) -0.022(6) -0.017(8)
C89 0.011(3) 0.018(3) 0.016(3) -0.001(2) -0.002(2) 0.0025(18)
C90 0.015(4) 0.021(4) 0.035(4) -0.002(3) -0.004(3) -0.002(3)
C91 0.025(5) 0.032(5) 0.037(4) 0.000(3) -0.006(3) -0.009(4)
C92 0.021(5) 0.023(5) 0.040(6) 0.001(4) -0.006(4) -0.007(4)
C93 0.031(5) 0.051(7) 0.035(8) -0.003(6) -0.003(4) -0.022(4)
C94 0.044(7) 0.056(7) 0.16(3) -0.028(8) 0.006(8) -0.022(5)
C95 0.050(7) 0.067(8) 0.17(3) -0.025(9) 0.003(10) -0.030(6)
C96 0.049(7) 0.071(9) 0.079(17) -0.012(10) -0.004(8) -0.027(6)
C97 0.036(6) 0.074(10) 0.13(2) -0.022(11) 0.002(7) -0.027(6)
C98 0.031(5) 0.065(8) 0.11(2) -0.023(9) 0.002(6) -0.020(5)
C99 0.019(6) 0.030(6) 0.036(4) 0.001(4) -0.005(4) -0.011(5)
C100 0.045(10) 0.041(7) 0.037(6) -0.002(5) -0.010(5) 0.005(7)
C101 0.054(11) 0.040(8) 0.037(6) -0.001(5) -0.009(5) 0.001(8)
C102 0.043(10) 0.036(8) 0.038(6) 0.000(5) -0.011(5) -0.007(7)
C103 0.049(10) 0.036(8) 0.039(6) 0.000(5) -0.011(5) -0.005(7)
C104 0.036(8) 0.035(8) 0.039(5) 0.000(5) -0.011(5) -0.004(7)
C105 0.019(5) 0.035(6) 0.035(5) -0.001(4) -0.005(4) -0.006(5)
C106 0.029(7) 0.052(9) 0.043(6) -0.008(6) -0.013(5) 0.008(7)
C107 0.030(7) 0.055(9) 0.044(6) -0.002(6) -0.013(5) 0.000(7)
C108 0.023(7) 0.049(8) 0.042(5) -0.001(5) -0.007(5) -0.010(6)
C109 0.032(7) 0.053(9) 0.042(6) -0.006(6) -0.010(5) -0.004(7)
C110 0.022(7) 0.044(8) 0.039(5) -0.007(5) -0.004(5) -0.003(6)
C111 0.028(8) 0.062(7) 0.042(6) 0.000(5) -0.009(5) -0.009(6)
C112 0.065(13) 0.065(8) 0.050(8) -0.004(6) -0.018(8) -0.006(7)
C113 0.080(15) 0.074(9) 0.055(8) -0.005(7) -0.028(9) -0.008(8)
C114 0.061(13) 0.074(9) 0.048(8) 0.000(7) -0.014(8) -0.012(8)
C115 0.065(13) 0.074(9) 0.054(8) -0.001(6) -0.028(9) -0.003(8)
C116 0.044(11) 0.064(8) 0.049(8) -0.002(5) -0.017(7) -0.003(6)
C117 0.038(5) 0.043(5) 0.036(5) -0.004(4) 0.007(4) 0.012(4)
C118 0.025(8) 0.082(11) 0.043(8) 0.017(7) 0.001(6) 0.010(8)
C119 0.038(9) 0.071(10) 0.033(5) 0.014(5) 0.009(4) 0.024(7)
C120 0.053(12) 0.090(12) 0.073(12) 0.041(10) 0.002(10) 0.004(11)
O12 0.055(10) 0.078(13) 0.049(10) 0.006(9) -0.010(8) 0.003(9)
C1A 0.046(13) 0.079(19) 0.045(14) -0.012(13) 0.003(11) -0.006(13)
C1B 0.041(13) 0.063(17) 0.064(16) 0.016(13) -0.007(12) -0.001(12)
C1C 0.067(16) 0.046(17) 0.067(16) 0.000(13) 0.013(13) -0.002(13)
C9BA 0.13(3) 0.08(2) 0.061(17) 0.014(16) 0.031(17) -0.03(2)

loop_
_atom_type_symbol
_atom_type_description
_atom_type_scat_dispersion_real
_atom_type_scat_dispersion_imag
_atom_type_scat_source
C C 0.0033 0.0016 'International Tables Vol C Tables 4.2.6.8 and 6.1.1.4'
H H 0.0000 0.0000 'International Tables Vol C Tables 4.2.6.8 and 6.1.1.4'
O O 0.0106 0.0060 'International Tables Vol C Tables 4.2.6.8 and 6.1.1.4'
Rh Rh -1.1178 0.9187 'International Tables Vol C Tables 4.2.6.8 and 6.1.1.4'

loop_
_geom_angle_atom_site_label_1
_geom_angle_atom_site_label_2
_geom_angle_atom_site_label_3
_geom_angle
O3 Rh1 Rh2 88.1(3)
O3 Rh1 O7 176.6(4)
O3 Rh1 O9 92.6(4)
O3 Rh1 O10 91.4(4)
O5 Rh1 Rh2 88.4(3)
O5 Rh1 O3 86.0(4)
O5 Rh1 O7 92.3(5)
O5 Rh1 O9 176.8(4)
O5 Rh1 O10 92.9(4)
O7 Rh1 Rh2 88.9(3)
O7 Rh1 O9 88.9(4)
O7 Rh1 O10 91.6(4)
O9 Rh1 Rh2 88.7(3)
O9 Rh1 O10 90.0(4)
O10 Rh1 Rh2 178.5(3)
O1 Rh2 Rh1 177.4(3)
O2 Rh2 Rh1 88.8(3)
O2 Rh2 O1 93.3(4)
O2 Rh2 O6 176.8(4)
O4 Rh2 Rh1 88.6(3)
O4 Rh2 O1 93.2(4)
O4 Rh2 O2 86.6(4)
O4 Rh2 O6 92.3(4)
O6 Rh2 Rh1 88.2(3)
O6 Rh2 O1 89.8(4)
O8 Rh2 Rh1 88.5(3)
O8 Rh2 O1 89.8(4)
O8 Rh2 O2 91.7(4)
O8 Rh2 O4 176.7(5)
O8 Rh2 O6 89.2(4)
C1 O1 Rh2 115.2(10)
C3 O1 Rh2 115.4(11)
C3 O1 C1 126.3(13)
C5 O2 Rh2 118.1(9)
C5 O3 Rh1 119.5(10)
C33 O4 Rh2 118.0(9)
C33 O5 Rh1 118.3(11)
C61 O6 Rh2 117.0(11)
C61 O7 Rh1 118.3(10)
C89 O8 Rh2 116.2(11)
C89 O9 Rh1 113.6(9)
C117 O10 Rh1 118.6(10)
C117 O10 C119 119.6(14)
C119 O10 Rh1 115.1(10)
O1 C1 H1A 111.2
O1 C1 H1B 111.2
O1 C1 C2 102.8(16)
H1A C1 H1B 109.1
C2 C1 H1A 111.2
C2 C1 H1B 111.2
C1 C2 H2A 109.5
C1 C2 H2B 109.5
C1 C2 H2C 109.5
H2A C2 H2B 109.5
H2A C2 H2C 109.5
H2B C2 H2C 109.5
O1 C3 H3A 108.1
O1 C3 H3B 108.1
O1 C3 C4 117.0(16)
H3A C3 H3B 107.3
C4 C3 H3A 108.1
C4 C3 H3B 108.1
C3 C4 H4A 109.5
C3 C4 H4B 109.5
C3 C4 H4C 109.5
H4A C4 H4B 109.5
H4A C4 H4C 109.5
H4B C4 H4C 109.5
O2 C5 C6 119.5(13)
O3 C5 O2 125.4(14)
O3 C5 C6 115.0(14)
C5 C6 C7 122.3(13)
C5 C6 C8 115.6(15)
C5 C6 C21 113.7(13)
C7 C6 C8 59.4(10)
C21 C6 C7 117.0(14)
C21 C6 C8 118.2(13)
C6 C7 C15 114.2(14)
C8 C7 C6 60.8(10)
C8 C7 C15 115.9(14)
C9 C7 C6 122.3(13)
C9 C7 C8 120.2(15)
C9 C7 C15 113.7(13)
C6 C8 H8A 117.8
C6 C8 H8B 117.8
C7 C8 C6 59.8(10)
C7 C8 H8A 117.8
C7 C8 H8B 117.8
H8A C8 H8B 114.9
C10 C9 C7 116.2(15)
C14 C9 C7 124.6(16)
C14 C9 C10 118.9(15)
C9 C10 H10 120.5
C11 C10 C9 119.0(17)
C11 C10 H10 120.5
C10 C11 H11 119.1
C12 C11 C10 121.7(17)
C12 C11 H11 119.1
C11 C12 H12 121.1
C11 C12 C13 117.9(16)
C13 C12 H12 121.1
C12 C13 H13 118.8
C14 C13 C12 122.4(18)
C14 C13 H13 118.8
C9 C14 H14 120.0
C13 C14 C9 120.1(17)
C13 C14 H14 120.0
C16 C15 C7 119.6(17)
C16 C15 C20 117.1(17)
C20 C15 C7 123.3(17)
C15 C16 H16 119.4
C15 C16 C17 121(2)
C17 C16 H16 119.4
C16 C17 H17 119.2
C18 C17 C16 122(2)
C18 C17 H17 119.2
C17 C18 H18 120.8
C17 C18 C19 118(2)
C19 C18 H18 120.8
C18 C19 H19 120.2
C20 C19 C18 120(2)
C20 C19 H19 120.2
C15 C20 H20 119.1
C19 C20 C15 122(2)
C19 C20 H20 119.1
C22 C21 C6 119.0(11)
C22 C21 C26 117.1(8)
C26 C21 C6 123.9(11)
C21 C22 H22 119.6
C23 C22 C21 120.8(9)
C23 C22 H22 119.6
C22 C23 H23 118.7
C22 C23 C24 122.5(9)
C24 C23 H23 118.7
C23 C24 C25 117.0(9)
C23 C24 C27 121.8(7)
C25 C24 C27 121.2(7)
C24 C25 H25 119.3
C26 C25 C24 121.4(9)
C26 C25 H25 119.3
C21 C26 H26 119.4
C25 C26 C21 121.3(9)
C25 C26 H26 119.4
C28 C27 C24 121.1(7)
C28 C27 C32 117.3(9)
C32 C27 C24 121.6(7)
C27 C28 H28 119.1
C29 C28 C27 121.9(11)
C29 C28 H28 119.1
C28 C29 H29 120.5
C30 C29 C28 118.9(11)
C30 C29 H29 120.5
C29 C30 H30 119.6
C29 C30 C31 120.9(10)
C31 C30 H30 119.6
C30 C31 H31 120.2
C32 C31 C30 119.5(11)
C32 C31 H31 120.2
C27 C32 H32 119.3
C31 C32 C27 121.3(11)
C31 C32 H32 119.3
O4 C33 O5 125.9(15)
O4 C33 C34 118.3(13)
O5 C33 C34 115.8(14)
C33 C34 C49 113.4(14)
C35 C34 C33 116.2(15)
C35 C34 C49 121.8(16)
C36 C34 C33 116.0(15)
C36 C34 C35 59.5(11)
C36 C34 C49 119.8(14)
C34 C35 C43 122.0(15)
C36 C35 C34 59.7(11)
C36 C35 C37 117.7(15)
C36 C35 C43 115.9(16)
C37 C35 C34 122.8(16)
C37 C35 C43 109.8(15)
C34 C36 H36A 117.7
C34 C36 H36B 117.7
C35 C36 C34 60.8(11)
C35 C36 H36A 117.7
C35 C36 H36B 117.7
H36A C36 H36B 114.8
C38 C37 C35 125.1(17)
C38 C37 C42 115(2)
C42 C37 C35 119.5(16)
C37 C38 H38 118.3
C39 C38 C37 123(2)
C39 C38 H38 118.3
C38 C39 H39 119.1
C38 C39 C40 122(3)
C40 C39 H39 119.1
C39 C40 H40 120.9
C39 C40 C41 118(3)
C41 C40 H40 120.9
C40 C41 H41 119.3
C40 C41 C42 121(2)
C42 C41 H41 119.3
C37 C42 C41 120(2)
C37 C42 H42 120.1
C41 C42 H42 120.1
C44 C43 C35 123.0(16)
C44 C43 C48 118.5(18)
C48 C43 C35 118.2(18)
C43 C44 H44 119.7
C43 C44 C45 120.6(19)
C45 C44 H44 119.7
C44 C45 H45 118.5
C46 C45 C44 123(2)
C46 C45 H45 118.5
C45 C46 H46 121.7
C47 C46 C45 117(2)
C47 C46 H46 121.7
C46 C47 H47 118.3
C46 C47 C48 123(2)
C48 C47 H47 118.3
C43 C48 C47 118(2)
C43 C48 H48 121.2
C47 C48 H48 121.2
C50 C49 C34 122.0(11)
C50 C49 C54 117.1(8)
C54 C49 C34 120.8(11)
C49 C50 H50 119.6
C51 C50 C49 120.8(9)
C51 C50 H50 119.6
C50 C51 H51 118.8
C50 C51 C52 122.4(9)
C52 C51 H51 118.8
C51 C52 C53 117.1(9)
C51 C52 C55 121.8(7)
C53 C52 C55 121.1(7)
C52 C53 H53 119.3
C54 C53 C52 121.4(9)
C54 C53 H53 119.3
C49 C54 H54 119.4
C53 C54 C49 121.2(9)
C53 C54 H54 119.4
C56 C55 C52 121.1(7)
C56 C55 C60 117.3(9)
C60 C55 C52 121.6(7)
C55 C56 H56 119.0
C57 C56 C55 121.9(11)
C57 C56 H56 119.0
C56 C57 H57 120.5
C58 C57 C56 118.9(11)
C58 C57 H57 120.5
C57 C58 H58 119.6
C57 C58 C59 120.9(10)
C59 C58 H58 119.6
C58 C59 H59 120.2
C60 C59 C58 119.6(11)
C60 C59 H59 120.2
C55 C60 H60 119.4
C59 C60 C55 121.3(11)
C59 C60 H60 119.4
O6 C61 O7 126.6(15)
O6 C61 C62 116.7(15)
O7 C61 C62 116.5(14)
C61 C62 C63 121.1(16)
C64 C62 C61 121.3(14)
C64 C62 C63 55.9(12)
C77 C62 C61 116.6(15)
C77 C62 C63 112.4(15)
C77 C62 C64 115.6(15)
C64 C63 C62 59.7(13)
C64 C63 C65 117.2(17)
C64 C63 C71 118.8(16)
C65 C63 C62 115.0(15)
C71 C63 C62 123.1(16)
C71 C63 C65 113.2(16)
C62 C64 H64A 117.3
C62 C64 H64B 117.3
C63 C64 C62 64.4(14)
C63 C64 H64A 117.3
C63 C64 H64B 117.3
H64A C64 H64B 114.4
C66 C65 C63 123.3(18)
C66 C65 C70 117.6(18)
C70 C65 C63 119.1(18)
C65 C66 H66 120.0
C67 C66 C65 120(2)
C67 C66 H66 120.0
C66 C67 H67 119.2
C68 C67 C66 122(2)
C68 C67 H67 119.2
C67 C68 H68 120.2
C67 C68 C69 120(2)
C69 C68 H68 120.2
C68 C69 H69 118.9
C68 C69 C70 122(2)
C70 C69 H69 118.9
C65 C70 H70 120.6
C69 C70 C65 119(2)
C69 C70 H70 120.6
C72 C71 C63 125.3(17)
C72 C71 C76 118.7(19)
C76 C71 C63 115.5(18)
C71 C72 H72 120.9
C71 C72 C73 118.3(19)
C73 C72 H72 120.9
C72 C73 H73 119.5
C74 C73 C72 121(2)
C74 C73 H73 119.5
C73 C74 H74 119.0
C73 C74 C75 122(2)
C75 C74 H74 119.0
C74 C75 H75 120.8
C76 C75 C74 118(2)
C76 C75 H75 120.8
C71 C76 H76 119.3
C75 C76 C71 121(2)
C75 C76 H76 119.3
C78 C77 C62 122.6(12)
C78 C77 C82 117.1(8)
C82 C77 C62 120.2(12)
C77 C78 H78 119.6
C79 C78 C77 120.7(9)
C79 C78 H78 119.6
C78 C79 H79 118.9
C78 C79 C80 122.2(9)
C80 C79 H79 118.9
C79 C80 C81 117.1(9)
C79 C80 C83 121.6(7)
C81 C80 C83 121.1(7)
C80 C81 H81 119.4
C82 C81 C80 121.3(9)
C82 C81 H81 119.4
C77 C82 H82 119.5
C81 C82 C77 121.1(9)
C81 C82 H82 119.5
C84 C83 C80 121.0(8)
C84 C83 C88 117.5(9)
C88 C83 C80 121.4(7)
C83 C84 H84 119.1
C85 C84 C83 121.9(11)
C85 C84 H84 119.1
C84 C85 H85 120.6
C86 C85 C84 118.9(11)
C86 C85 H85 120.6
C85 C86 H86 119.5
C85 C86 C87 121.0(10)
C87 C86 H86 119.5
C86 C87 H87 120.2
C88 C87 C86 119.5(11)
C88 C87 H87 120.2
C83 C88 H88 119.4
C87 C88 C83 121.2(11)
C87 C88 H88 119.4
O8 C89 O9 132.3(16)
O8 C89 C90 114.2(14)
O9 C89 C90 113.5(13)
C91 C90 C89 118.6(14)
C92 C90 C89 113.3(13)
C92 C90 C91 58.8(12)
C105 C90 C89 115.8(15)
C105 C90 C91 116.9(14)
C105 C90 C92 121.6(15)
C92 C91 C90 58.8(11)
C92 C91 C93 118.3(16)
C92 C91 C99 120.5(14)
C93 C91 C90 119.4(14)
C93 C91 C99 109.7(15)
C99 C91 C90 122.1(15)
C90 C92 H92A 117.5
C90 C92 H92B 117.5
C91 C92 C90 62.4(12)
C91 C92 H92A 117.5
C91 C92 H92B 117.5
H92A C92 H92B 114.6
C94 C93 C91 123(2)
C98 C93 C91 123(2)
C98 C93 C94 114(2)
C93 C94 H94 116.8
C95 C94 C93 126(3)
C95 C94 H94 116.8
C94 C95 H95 121.8
C94 C95 C96 116(3)
C96 C95 H95 121.8
C95 C96 H96 119.9
C97 C96 C95 120(2)
C97 C96 H96 119.9
C96 C97 H97 119.9
C96 C97 C98 120(3)
C98 C97 H97 119.9
C93 C98 C97 122(2)
C93 C98 H98 119.1
C97 C98 H98 119.1
C100 C99 C91 119.9(16)
C100 C99 C104 117.2(18)
C104 C99 C91 122.8(17)
C99 C100 H100 120.7
C99 C100 C101 118.7(18)
C101 C100 H100 120.7
C100 C101 H101 119.2
C102 C101 C100 122(2)
C102 C101 H101 119.2
C101 C102 H102 120.3
C103 C102 C101 119(2)
C103 C102 H102 120.3
C102 C103 H103 120.6
C104 C103 C102 118.8(19)
C104 C103 H103 120.6
C99 C104 H104 117.9
C103 C104 C99 124(2)
C103 C104 H104 117.9
C106 C105 C90 119.9(11)
C106 C105 C110 117.2(8)
C110 C105 C90 122.7(11)
C105 C106 H106 119.6
C107 C106 C105 120.8(9)
C107 C106 H106 119.6
C106 C107 H107 118.8
C106 C107 C108 122.4(9)
C108 C107 H107 118.8
C107 C108 C109 117.1(9)
C107 C108 C111 121.8(7)
C109 C108 C111 121.1(7)
C108 C109 H109 119.4
C110 C109 C108 121.2(9)
C110 C109 H109 119.4
C105 C110 H110 119.5
C109 C110 C105 121.1(9)
C109 C110 H110 119.5
C112 C111 C108 121.0(7)
C112 C111 C116 117.4(9)
C116 C111 C108 121.6(7)
C111 C112 H112 119.1
C113 C112 C111 121.9(11)
C113 C112 H112 119.1
C112 C113 H113 120.5
C114 C113 C112 119.0(11)
C114 C113 H113 120.5
C113 C114 H114 119.5
C113 C114 C115 120.9(10)
C115 C114 H114 119.5
C114 C115 H115 120.3
C116 C115 C114 119.4(11)
C116 C115 H115 120.3
C111 C116 H116 119.3
C115 C116 C111 121.3(11)
C115 C116 H116 119.3
O10 C117 H11A 109.8
O10 C117 H11B 109.8
O10 C117 C118 109.3(16)
H11A C117 H11B 108.3
C118 C117 H11A 109.8
C118 C117 H11B 109.8
C117 C118 H11C 109.5
C117 C118 H11D 109.5
C117 C118 H11E 109.5
H11C C118 H11D 109.5
H11C C118 H11E 109.5
H11D C118 H11E 109.5
O10 C119 H11F 110.0
O10 C119 H11G 110.0
O10 C119 C120 108.5(16)
H11F C119 H11G 108.4
C120 C119 H11F 110.0
C120 C119 H11G 110.0
C119 C120 H12A 109.5
C119 C120 H12B 109.5
C119 C120 H12C 109.5
H12A C120 H12B 109.5
H12A C120 H12C 109.5
H12B C120 H12C 109.5
C1C O12 C1A 115.5(17)
O12 C1A H1AA 109.1
O12 C1A H1AB 109.1
O12 C1A C1B 112.4(19)
H1AA C1A H1AB 107.9
C1B C1A H1AA 109.1
C1B C1A H1AB 109.1
C1A C1B H1BA 109.5
C1A C1B H1BB 109.5
C1A C1B H1BC 109.5
H1BA C1B H1BB 109.5
H1BA C1B H1BC 109.5
H1BB C1B H1BC 109.5
O12 C1C H1CA 109.1
O12 C1C H1CB 109.1
O12 C1C C9BA 113(2)
H1CA C1C H1CB 107.8
C9BA C1C H1CA 109.1
C9BA C1C H1CB 109.1
C1C C9BA H9BA 109.5
C1C C9BA H9BB 109.5
C1C C9BA H9BC 109.5
H9BA C9BA H9BB 109.5
H9BA C9BA H9BC 109.5
H9BB C9BA H9BC 109.5

loop_
_geom_bond_atom_site_label_1
_geom_bond_atom_site_label_2
_geom_bond_distance
Rh1 Rh2 2.4106(19)
Rh1 O3 2.076(11)
Rh1 O5 2.063(12)
Rh1 O7 2.076(12)
Rh1 O9 2.096(11)
Rh1 O10 2.371(10)
Rh2 O1 2.369(11)
Rh2 O2 2.082(11)
Rh2 O4 2.078(10)
Rh2 O6 2.114(11)
Rh2 O8 2.054(11)
O1 C1 1.49(2)
O1 C3 1.41(2)
O2 C5 1.300(19)
O3 C5 1.287(17)
O4 C33 1.282(19)
O5 C33 1.304(18)
O6 C61 1.289(18)
O7 C61 1.29(2)
O8 C89 1.254(18)
O9 C89 1.271(19)
O10 C117 1.45(2)
O10 C119 1.49(2)
C1 H1A 0.9900
C1 H1B 0.9900
C1 C2 1.509(11)
C2 H2A 0.9800
C2 H2B 0.9800
C2 H2C 0.9800
C3 H3A 0.9900
C3 H3B 0.9900
C3 C4 1.510(11)
C4 H4A 0.9800
C4 H4B 0.9800
C4 H4C 0.9800
C5 C6 1.54(2)
C6 C7 1.57(2)
C6 C8 1.58(2)
C6 C21 1.559(19)
C7 C8 1.56(2)
C7 C9 1.53(2)
C7 C15 1.57(2)
C8 H8A 0.9900
C8 H8B 0.9900
C9 C10 1.44(2)
C9 C14 1.39(2)
C10 H10 0.9500
C10 C11 1.39(2)
C11 H11 0.9500
C11 C12 1.39(3)
C12 H12 0.9500
C12 C13 1.41(2)
C13 H13 0.9500
C13 C14 1.37(2)
C14 H14 0.9500
C15 C16 1.39(3)
C15 C20 1.44(3)
C16 H16 0.9500
C16 C17 1.42(3)
C17 H17 0.9500
C17 C18 1.36(3)
C18 H18 0.9500
C18 C19 1.46(3)
C19 H19 0.9500
C19 C20 1.38(3)
C20 H20 0.9500
C21 C22 1.415(13)
C21 C26 1.420(12)
C22 H22 0.9500
C22 C23 1.400(12)
C23 H23 0.9500
C23 C24 1.403(12)
C24 C25 1.409(12)
C24 C27 1.512(13)
C25 H25 0.9500
C25 C26 1.408(12)
C26 H26 0.9500
C27 C28 1.428(13)
C27 C32 1.429(13)
C28 H28 0.9500
C28 C29 1.410(14)
C29 H29 0.9500
C29 C30 1.402(16)
C30 H30 0.9500
C30 C31 1.420(15)
C31 H31 0.9500
C31 C32 1.401(13)
C32 H32 0.9500
C33 C34 1.56(2)
C34 C35 1.53(3)
C34 C36 1.52(2)
C34 C49 1.56(2)
C35 C36 1.51(2)
C35 C37 1.52(3)
C35 C43 1.57(3)
C36 H36A 0.9900
C36 H36B 0.9900
C37 C38 1.437(18)
C37 C42 1.437(18)
C38 H38 0.9500
C38 C39 1.37(3)
C39 H39 0.9500
C39 C40 1.39(3)
C40 H40 0.9500
C40 C41 1.39(3)
C41 H41 0.9500
C41 C42 1.45(3)
C42 H42 0.9500
C43 C44 1.39(3)
C43 C48 1.41(3)
C44 H44 0.9500
C44 C45 1.40(3)
C45 H45 0.9500
C45 C46 1.38(3)
C46 H46 0.9500
C46 C47 1.36(3)
C47 H47 0.9500
C47 C48 1.45(3)
C48 H48 0.9500
C49 C50 1.415(13)
C49 C54 1.421(12)
C50 H50 0.9500
C50 C51 1.400(12)
C51 H51 0.9500
C51 C52 1.403(12)
C52 C53 1.409(12)
C52 C55 1.512(13)
C53 H53 0.9500
C53 C54 1.408(12)
C54 H54 0.9500
C55 C56 1.428(13)
C55 C60 1.429(13)
C56 H56 0.9500
C56 C57 1.410(14)
C57 H57 0.9500
C57 C58 1.402(15)
C58 H58 0.9500
C58 C59 1.420(15)
C59 H59 0.9500
C59 C60 1.401(13)
C60 H60 0.9500
C61 C62 1.53(2)
C62 C63 1.59(3)
C62 C64 1.52(3)
C62 C77 1.523(19)
C63 C64 1.46(3)
C63 C65 1.55(3)
C63 C71 1.54(3)
C64 H64A 0.9900
C64 H64B 0.9900
C65 C66 1.42(3)
C65 C70 1.43(3)
C66 H66 0.9500
C66 C67 1.42(3)
C67 H67 0.9500
C67 C68 1.34(3)
C68 H68 0.9500
C68 C69 1.38(3)
C69 H69 0.9500
C69 C70 1.41(3)
C70 H70 0.9500
C71 C72 1.42(3)
C71 C76 1.44(3)
C72 H72 0.9500
C72 C73 1.43(3)
C73 H73 0.9500
C73 C74 1.36(3)
C74 H74 0.9500
C74 C75 1.41(3)
C75 H75 0.9500
C75 C76 1.39(3)
C76 H76 0.9500
C77 C78 1.415(13)
C77 C82 1.421(12)
C78 H78 0.9500
C78 C79 1.400(12)
C79 H79 0.9500
C79 C80 1.403(12)
C80 C81 1.409(12)
C80 C83 1.512(13)
C81 H81 0.9500
C81 C82 1.408(12)
C82 H82 0.9500
C83 C84 1.428(13)
C83 C88 1.429(13)
C84 H84 0.9500
C84 C85 1.410(14)
C85 H85 0.9500
C85 C86 1.402(15)
C86 H86 0.9500
C86 C87 1.420(15)
C87 H87 0.9500
C87 C88 1.401(13)
C88 H88 0.9500
C89 C90 1.62(2)
C90 C91 1.57(3)
C90 C92 1.51(2)
C90 C105 1.508(19)
C91 C92 1.51(3)
C91 C93 1.52(2)
C91 C99 1.55(2)
C92 H92A 0.9900
C92 H92B 0.9900
C93 C94 1.37(3)
C93 C98 1.37(3)
C94 H94 0.9500
C94 C95 1.35(3)
C95 H95 0.9500
C95 C96 1.41(4)
C96 H96 0.9500
C96 C97 1.31(4)
C97 H97 0.9500
C97 C98 1.42(3)
C98 H98 0.9500
C99 C100 1.41(3)
C99 C104 1.42(2)
C100 H100 0.9500
C100 C101 1.45(3)
C101 H101 0.9500
C101 C102 1.40(3)
C102 H102 0.9500
C102 C103 1.40(3)
C103 H103 0.9500
C103 C104 1.39(3)
C104 H104 0.9500
C105 C106 1.415(13)
C105 C110 1.420(12)
C106 H106 0.9500
C106 C107 1.400(12)
C107 H107 0.9500
C107 C108 1.403(12)
C108 C109 1.409(12)
C108 C111 1.512(13)
C109 H109 0.9500
C109 C110 1.408(12)
C110 H110 0.9500
C111 C112 1.428(13)
C111 C116 1.429(13)
C112 H112 0.9500
C112 C113 1.410(14)
C113 H113 0.9500
C113 C114 1.402(15)
C114 H114 0.9500
C114 C115 1.420(15)
C115 H115 0.9500
C115 C116 1.401(13)
C116 H116 0.9500
C117 H11A 0.9900
C117 H11B 0.9900
C117 C118 1.510(10)
C118 H11C 0.9800
C118 H11D 0.9800
C118 H11E 0.9800
C119 H11F 0.9900
C119 H11G 0.9900
C119 C120 1.510(11)
C120 H12A 0.9800
C120 H12B 0.9800
C120 H12C 0.9800
O12 C1A 1.43(2)
O12 C1C 1.43(3)
C1A H1AA 0.9900
C1A H1AB 0.9900
C1A C1B 1.48(3)
C1B H1BA 0.9800
C1B H1BB 0.9800
C1B H1BC 0.9800
C1C H1CA 0.9900
C1C H1CB 0.9900
C1C C9BA 1.49(3)
C9BA H9BA 0.9800
C9BA H9BB 0.9800
C9BA H9BC 0.9800

loop_
_geom_torsion_atom_site_label_1
_geom_torsion_atom_site_label_2
_geom_torsion_atom_site_label_3
_geom_torsion_atom_site_label_4
_geom_torsion
Rh1 O3 C5 O2 2(2)
Rh1 O3 C5 C6 -175.3(10)
Rh1 O5 C33 O4 -11(2)
Rh1 O5 C33 C34 169.3(11)
Rh1 O7 C61 O6 11(2)
Rh1 O7 C61 C62 -175.4(12)
Rh1 O9 C89 O8 -10(2)
Rh1 O9 C89 C90 168.6(10)
Rh1 O10 C117 C118 77.6(16)
Rh1 O10 C119 C120 76.3(18)
Rh2 O1 C1 C2 -86.7(17)
Rh2 O1 C3 C4 -68(2)
Rh2 O2 C5 O3 -4(2)
Rh2 O2 C5 C6 173.3(11)
Rh2 O4 C33 O5 10(2)
Rh2 O4 C33 C34 -170.6(11)
Rh2 O6 C61 O7 -12(2)
Rh2 O6 C61 C62 174.2(12)
Rh2 O8 C89 O9 10(2)
Rh2 O8 C89 C90 -169.3(10)
O2 C5 C6 C7 -25(2)
O2 C5 C6 C8 44(2)
O2 C5 C6 C21 -174.7(13)
O3 C5 C6 C7 152.7(15)
O3 C5 C6 C8 -138.8(14)
O3 C5 C6 C21 3(2)
O4 C33 C34 C35 -74.5(19)
O4 C33 C34 C36 -7(2)
O4 C33 C34 C49 137.0(14)
O5 C33 C34 C35 105.2(17)
O5 C33 C34 C36 172.3(15)
O5 C33 C34 C49 -43.3(19)
O6 C61 C62 C63 -36(2)
O6 C61 C62 C64 31(3)
O6 C61 C62 C77 -178.9(16)
O7 C61 C62 C63 150.2(17)
O7 C61 C62 C64 -143.4(18)
O7 C61 C62 C77 7(3)
O8 C89 C90 C91 -79.7(19)
O8 C89 C90 C92 -14(2)
O8 C89 C90 C105 133.6(15)
O9 C89 C90 C91 101.1(18)
O9 C89 C90 C92 167.0(15)
O9 C89 C90 C105 -46(2)
C1 O1 C3 C4 133.2(19)
C3 O1 C1 C2 72(2)
C5 C6 C7 C8 102.7(18)
C5 C6 C7 C9 -6(3)
C5 C6 C7 C15 -150.0(16)
C5 C6 C8 C7 -113.9(15)
C5 C6 C21 C22 64.3(19)
C5 C6 C21 C26 -113.1(18)
C6 C7 C9 C10 126.9(17)
C6 C7 C9 C14 -59(3)
C6 C7 C15 C16 92.8(19)
C6 C7 C15 C20 -88(2)
C6 C21 C22 C23 -177.1(15)
C6 C21 C26 C25 177.1(16)
C7 C6 C21 C22 -87(2)
C7 C6 C21 C26 95.4(19)
C7 C9 C10 C11 174.3(16)
C7 C9 C14 C13 -173.6(16)
C7 C15 C16 C17 179.6(17)
C7 C15 C20 C19 -179.3(17)
C8 C6 C7 C9 -109.1(19)
C8 C6 C7 C15 107.3(17)
C8 C6 C21 C22 -155.3(15)
C8 C6 C21 C26 27(2)
C8 C7 C9 C10 54(2)
C8 C7 C9 C14 -131.4(19)
C8 C7 C15 C16 160.7(15)
C8 C7 C15 C20 -20(2)
C9 C7 C8 C6 112.5(16)
C9 C7 C15 C16 -54(2)
C9 C7 C15 C20 125.1(17)
C9 C10 C11 C12 -1(3)
C10 C9 C14 C13 0(3)
C10 C11 C12 C13 1(3)
C11 C12 C13 C14 -1(3)
C12 C13 C14 C9 0(3)
C14 C9 C10 C11 0(3)
C15 C7 C8 C6 -104.5(16)
C15 C7 C9 C10 -89(2)
C15 C7 C9 C14 85(2)
C15 C16 C17 C18 2(3)
C16 C15 C20 C19 0(3)
C16 C17 C18 C19 -5(3)
C17 C18 C19 C20 5(3)
C18 C19 C20 C15 -2(3)
C20 C15 C16 C17 1(3)
C21 C6 C7 C8 -108.4(15)
C21 C6 C7 C9 142.5(16)
C21 C6 C7 C15 -1(2)
C21 C6 C8 C7 106.4(15)
C21 C22 C23 C24 0(3)
C22 C21 C26 C25 0(3)
C22 C23 C24 C25 0(3)
C22 C23 C24 C27 177.8(16)
C23 C24 C25 C26 0(3)
C23 C24 C27 C28 5(3)
C23 C24 C27 C32 -178.1(17)
C24 C25 C26 C21 0(3)
C24 C27 C28 C29 -178(2)
C24 C27 C32 C31 178.3(17)
C25 C24 C27 C28 -177(2)
C25 C24 C27 C32 0(3)
C26 C21 C22 C23 0(3)
C27 C24 C25 C26 -177.7(17)
C27 C28 C29 C30 -4(4)
C28 C27 C32 C31 -4(3)
C28 C29 C30 C31 2(4)
C29 C30 C31 C32 -1(3)
C30 C31 C32 C27 2(3)
C32 C27 C28 C29 5(3)
C33 C34 C35 C36 106.0(17)
C33 C34 C35 C37 -148.8(15)
C33 C34 C35 C43 3(2)
C33 C34 C36 C35 -106.5(17)
C33 C34 C49 C50 63(2)
C33 C34 C49 C54 -115.6(18)
C34 C35 C37 C38 -118(2)
C34 C35 C37 C42 67(2)
C34 C35 C43 C44 115(2)
C34 C35 C43 C48 -72(2)
C34 C49 C50 C51 -176.0(16)
C34 C49 C54 C53 176.8(17)
C35 C34 C49 C50 -84(2)
C35 C34 C49 C54 98(2)
C35 C37 C38 C39 -173(2)
C35 C37 C42 C41 173.2(18)
C35 C43 C44 C45 172.3(19)
C35 C43 C48 C47 -170.7(18)
C36 C34 C35 C37 105.2(18)
C36 C34 C35 C43 -103.3(19)
C36 C34 C49 C50 -154.3(17)
C36 C34 C49 C54 27(3)
C36 C35 C37 C38 -48(3)
C36 C35 C37 C42 137.5(19)
C36 C35 C43 C44 46(2)
C36 C35 C43 C48 -140.7(18)
C37 C35 C36 C34 -113.8(19)
C37 C35 C43 C44 -91(2)
C37 C35 C43 C48 83(2)
C37 C38 C39 C40 1(5)
C38 C37 C42 C41 -2(3)
C38 C39 C40 C41 -4(5)
C39 C40 C41 C42 4(4)
C40 C41 C42 C37 -1(3)
C42 C37 C38 C39 2(4)
C43 C35 C36 C34 113.5(17)
C43 C35 C37 C38 88(2)
C43 C35 C37 C42 -87(2)
C43 C44 C45 C46 -1(3)
C44 C43 C48 C47 3(3)
C44 C45 C46 C47 2(4)
C45 C46 C47 C48 1(4)
C46 C47 C48 C43 -3(4)
C48 C43 C44 C45 -1(3)
C49 C34 C35 C36 -108.3(17)
C49 C34 C35 C37 -3(2)
C49 C34 C35 C43 148.3(16)
C49 C34 C36 C35 111.5(18)
C49 C50 C51 C52 -2(3)
C50 C49 C54 C53 -2(3)
C50 C51 C52 C53 1(3)
C50 C51 C52 C55 178.1(15)
C51 C52 C53 C54 0(3)
C51 C52 C55 C56 -145.0(17)
C51 C52 C55 C60 34(2)
C52 C53 C54 C49 0(3)
C52 C55 C56 C57 -177.5(16)
C52 C55 C60 C59 178.9(16)
C53 C52 C55 C56 32(2)
C53 C52 C55 C60 -148.9(17)
C54 C49 C50 C51 3(3)
C55 C52 C53 C54 -177.3(15)
C55 C56 C57 C58 -3(3)
C56 C55 C60 C59 -2(3)
C56 C57 C58 C59 1(3)
C57 C58 C59 C60 1(3)
C58 C59 C60 C55 0(3)
C60 C55 C56 C57 4(3)
C61 C62 C63 C64 108.9(18)
C61 C62 C63 C65 -143.0(17)
C61 C62 C63 C71 2(3)
C61 C62 C64 C63 -109(2)
C61 C62 C77 C78 -137(2)
C61 C62 C77 C82 47(3)
C62 C63 C65 C66 -108(2)
C62 C63 C65 C70 75(2)
C62 C63 C71 C72 -56(3)
C62 C63 C71 C76 133(2)
C62 C77 C78 C79 -171(2)
C62 C77 C82 C81 178(2)
C63 C62 C77 C78 77(2)
C63 C62 C77 C82 -99(2)
C63 C65 C66 C67 178.4(19)
C63 C65 C70 C69 -180(2)
C63 C71 C72 C73 -177.8(18)
C63 C71 C76 C75 177(2)
C64 C62 C63 C65 108.2(19)
C64 C62 C63 C71 -107(2)
C64 C62 C77 C78 15(3)
C64 C62 C77 C82 -161(2)
C64 C63 C65 C66 -40(3)
C64 C63 C65 C70 142(2)
C64 C63 C71 C72 -127(2)
C64 C63 C71 C76 62(3)
C65 C63 C64 C62 -104.5(18)
C65 C63 C71 C72 90(2)
C65 C63 C71 C76 -82(2)
C65 C66 C67 C68 1(4)
C66 C65 C70 C69 2(3)
C66 C67 C68 C69 3(4)
C67 C68 C69 C70 -5(4)
C68 C69 C70 C65 2(4)
C70 C65 C66 C67 -4(3)
C71 C63 C64 C62 113.7(19)
C71 C63 C65 C66 104(2)
C71 C63 C65 C70 -74(2)
C71 C72 C73 C74 5(3)
C72 C71 C76 C75 5(4)
C72 C73 C74 C75 -2(4)
C73 C74 C75 C76 0(4)
C74 C75 C76 C71 -1(4)
C76 C71 C72 C73 -6(3)
C77 C62 C63 C64 -106.6(17)
C77 C62 C63 C65 2(2)
C77 C62 C63 C71 146.9(17)
C77 C62 C64 C63 100.7(19)
C77 C78 C79 C80 -8(4)
C78 C77 C82 C81 2(3)
C78 C79 C80 C81 4(4)
C78 C79 C80 C83 178.0(19)
C79 C80 C81 C82 3(3)
C79 C80 C83 C84 -46(3)
C79 C80 C83 C88 137(2)
C80 C81 C82 C77 -5(3)
C80 C83 C84 C85 -176(2)
C80 C83 C88 C87 177(2)
C81 C80 C83 C84 128(2)
C81 C80 C83 C88 -49(2)
C82 C77 C78 C79 5(3)
C83 C80 C81 C82 -171.5(19)
C83 C84 C85 C86 -1(4)
C84 C83 C88 C87 0(3)
C84 C85 C86 C87 1(4)
C85 C86 C87 C88 0(4)
C86 C87 C88 C83 0(4)
C88 C83 C84 C85 1(4)
C89 C90 C91 C92 101.3(16)
C89 C90 C91 C93 -151.5(16)
C89 C90 C91 C99 -7(2)
C89 C90 C92 C91 -110.4(16)
C89 C90 C105 C106 61(2)
C89 C90 C105 C110 -113.1(19)
C90 C91 C93 C94 -96(3)
C90 C91 C93 C98 90(3)
C90 C91 C99 C100 -62(2)
C90 C91 C99 C104 122.0(19)
C90 C105 C106 C107 -176.8(18)
C90 C105 C110 C109 178.4(18)
C91 C90 C105 C106 -86(2)
C91 C90 C105 C110 100(2)
C91 C93 C94 C95 -175(3)
C91 C93 C98 C97 178(2)
C91 C99 C100 C101 -172.0(17)
C91 C99 C104 C103 170.3(18)
C92 C90 C91 C93 107.1(19)
C92 C90 C91 C99 -108.7(18)
C92 C90 C105 C106 -154.4(17)
C92 C90 C105 C110 31(3)
C92 C91 C93 C94 -28(3)
C92 C91 C93 C98 158(2)
C92 C91 C99 C100 -131.7(19)
C92 C91 C99 C104 52(3)
C93 C91 C92 C90 -109.1(17)
C93 C91 C99 C100 86(2)
C93 C91 C99 C104 -91(2)
C93 C94 C95 C96 -6(5)
C94 C93 C98 C97 4(4)
C94 C95 C96 C97 11(5)
C95 C96 C97 C98 -8(5)
C96 C97 C98 C93 0(5)
C98 C93 C94 C95 0(5)
C99 C91 C92 C90 111.3(19)
C99 C91 C93 C94 116(2)
C99 C91 C93 C98 -58(3)
C99 C100 C101 C102 1(3)
C100 C99 C104 C103 -6(3)
C100 C101 C102 C103 -5(3)
C101 C102 C103 C104 4(3)
C102 C103 C104 C99 2(3)
C104 C99 C100 C101 5(3)
C105 C90 C91 C92 -112.4(17)
C105 C90 C91 C93 -5(2)
C105 C90 C91 C99 138.9(16)
C105 C90 C92 C91 104.3(18)
C105 C106 C107 C108 2(3)
C106 C105 C110 C109 4(3)
C106 C107 C108 C109 -3(3)
C106 C107 C108 C111 175.6(18)
C107 C108 C109 C110 5(3)
C107 C108 C111 C112 155(2)
C107 C108 C111 C116 -26(3)
C108 C109 C110 C105 -6(3)
C108 C111 C112 C113 180(2)
C108 C111 C116 C115 -177.5(19)
C109 C108 C111 C112 -27(3)
C109 C108 C111 C116 152.4(18)
C110 C105 C106 C107 -2(3)
C111 C108 C109 C110 -173.9(17)
C111 C112 C113 C114 -1(4)
C112 C111 C116 C115 2(3)
C112 C113 C114 C115 -2(4)
C113 C114 C115 C116 4(4)
C114 C115 C116 C111 -4(3)
C116 C111 C112 C113 1(3)
C117 O10 C119 C120 -74(2)
C119 O10 C117 C118 -132.6(15)
C1A O12 C1C C9BA -175(2)
C1C O12 C1A C1B -177.5(19)
